data_4063696
loop_
_publ_author_name
'Saito, Shinichi'
'Saika, Mitsuya'
'Yamasaki, Ryu'
'Azumaya, Isao'
'Masu, Hyuma'

_publ_section_title
;
 Synthesis and Structure of Dinuclear Silver(I) and Palladium(II)
 Complexes of 2,7-Bis(methylene)naphthalene-Bridged Bis-N-Heterocyclic
 Carbene Ligands
;
_journal_issue 6
_journal_name_full Organometallics
_journal_page_first 1366
_journal_paper_doi 10.1021/om1008583
_journal_volume 30
_journal_year 2011
_chemical_formula_moiety 'C84 H96 Br4 N8 Pd2, C6 H14'
_chemical_formula_sum 'C90 H110 Br4 N8 Pd2'
_chemical_formula_weight 1836.30
_chemical_name_systematic
;
 ?
;
_space_group_IT_number 14
_symmetry_cell_setting monoclinic
_symmetry_space_group_name_Hall '-P 2yn'
_symmetry_space_group_name_H-M 'P 1 21/n 1'
_atom_sites_solution_hydrogens geom
_atom_sites_solution_primary direct
_atom_sites_solution_secondary difmap
_audit_creation_method SHELXL-97
_cell_angle_alpha 90.00
_cell_angle_beta 96.463(4)
_cell_angle_gamma 90.00
_cell_formula_units_Z 4
_cell_length_a 21.009(5)
_cell_length_b 17.498(4)
_cell_length_c 25.748(6)
_cell_measurement_reflns_used 3931
_cell_measurement_temperature 90
_cell_measurement_theta_max 22.37
_cell_measurement_theta_min 2.27
_cell_volume 9405(4)
_computing_cell_refinement 'Bruker SMART'
_computing_data_collection 'Bruker SMART'
_computing_data_reduction 'Bruker SAINT'
_computing_molecular_graphics 'Bruker SHELXTL'
_computing_publication_material 'Bruker SHELXTL'
_computing_structure_refinement 'SHELXL-97 (Sheldrick, 1997)'
_computing_structure_solution 'SHELXS-97 (Sheldrick, 1990)'
_diffrn_ambient_temperature 90
_diffrn_detector_area_resol_mean 8.333
_diffrn_measured_fraction_theta_full 0.998
_diffrn_measured_fraction_theta_max 0.991
_diffrn_measurement_device_type 'Bruker ApexII CCD area detector'
_diffrn_measurement_method 'phi and omega scans'
_diffrn_radiation_monochromator graphite
_diffrn_radiation_source 'fine-focus sealed tube'
_diffrn_radiation_type MoK\a
_diffrn_radiation_wavelength 0.71073
_diffrn_reflns_av_R_equivalents 0.0920
_diffrn_reflns_av_sigmaI/netI 0.1620
_diffrn_reflns_limit_h_max 26
_diffrn_reflns_limit_h_min -26
_diffrn_reflns_limit_k_max 21
_diffrn_reflns_limit_k_min -21
_diffrn_reflns_limit_l_max 19
_diffrn_reflns_limit_l_min -32
_diffrn_reflns_number 47698
_diffrn_reflns_theta_full 25.00
_diffrn_reflns_theta_max 26.38
_diffrn_reflns_theta_min 1.19
_exptl_absorpt_coefficient_mu 2.126
_exptl_absorpt_correction_T_max 0.9791
_exptl_absorpt_correction_T_min 0.4162
_exptl_absorpt_correction_type empirical
_exptl_absorpt_process_details 'SADABS Sheldrick 1996'
_exptl_crystal_colour colourless
_exptl_crystal_density_diffrn 1.297
_exptl_crystal_density_method 'not measured'
_exptl_crystal_description plate
_exptl_crystal_F_000 3752
_exptl_crystal_size_max 0.50
_exptl_crystal_size_mid 0.20
_exptl_crystal_size_min 0.01
_platon_squeeze_details
;
;
_refine_diff_density_max 1.730
_refine_diff_density_min -1.772
_refine_diff_density_rms 0.167
_refine_ls_extinction_method none
_refine_ls_goodness_of_fit_ref 0.855
_refine_ls_hydrogen_treatment constr
_refine_ls_matrix_type full
_refine_ls_number_parameters 955
_refine_ls_number_reflns 19059
_refine_ls_number_restraints 0
_refine_ls_restrained_S_all 0.855
_refine_ls_R_factor_all 0.1312
_refine_ls_R_factor_gt 0.0646
_refine_ls_shift/su_max 0.001
_refine_ls_shift/su_mean 0.000
_refine_ls_structure_factor_coef Fsqd
_refine_ls_weighting_details 'calc w=1/[\s^2^(Fo^2^)+(0.0860P)^2^+0.0000P] where P=(Fo^2^+2Fc^2^)/3'
_refine_ls_weighting_scheme calc
_refine_ls_wR_factor_gt 0.1498
_refine_ls_wR_factor_ref 0.1710
_reflns_number_gt 9337
_reflns_number_total 19059
_reflns_threshold_expression >2sigma(I)
_cod_data_source_file om1008583_si_002.cif
_cod_data_source_block a0607072mas(8a)
_cod_depositor_comments
;
The following automatic conversions were performed:

'_symmetry_cell_setting' value 'Monoclinic' changed to 'monoclinic'
according to /home/saulius/struct/CIF-dictionaries/cif_core.dic
dictionary named 'cif_core.dic' version 2.4.1 from 2010-06-29.

Automatic conversion script
Id: cif_fix_values 1715 2011-07-08 13:25:40Z adriana 
;
_cod_original_sg_symbol_H-M P2(1)/n
_cod_database_code 4063696

loop_
_symmetry_equiv_pos_as_xyz
'x, y, z'
'-x+1/2, y+1/2, -z+1/2'
'-x, -y, -z'
'x-1/2, -y-1/2, z-1/2'

loop_
_atom_site_label
_atom_site_type_symbol
_atom_site_fract_x
_atom_site_fract_y
_atom_site_fract_z
_atom_site_U_iso_or_equiv
_atom_site_adp_type
_atom_site_occupancy
_atom_site_symmetry_multiplicity
_atom_site_calc_flag
_atom_site_refinement_flags
C27 C -0.1688(3) -0.0890(4) 0.2683(3) 0.0234(17) Uani 1 1 d .
C28 C -0.1258(3) -0.0301(4) 0.2015(3) 0.0273(18) Uani 1 1 d .
H28 H -0.1005 0.0037 0.1834 0.033 Uiso 1 1 calc R
N3 N -0.1262(3) -0.0332(3) 0.2550(2) 0.0197(13) Uani 1 1 d .
C30 C -0.0983(3) 0.0262(4) 0.2904(3) 0.0260(17) Uani 1 1 d .
H30A H -0.1336 0.0521 0.3059 0.031 Uiso 1 1 calc R
H30B H -0.0780 0.0646 0.2694 0.031 Uiso 1 1 calc R
C69 C 0.7239(3) -0.0386(4) 0.9231(3) 0.0275(18) Uani 1 1 d .
N7 N 0.6684(3) 0.0015(3) 0.9204(2) 0.0313(15) Uani 1 1 d .
C72 C 0.6095(4) -0.0266(4) 0.9383(3) 0.0348(19) Uani 1 1 d .
H72A H 0.6195 -0.0697 0.9627 0.042 Uiso 1 1 calc R
H72B H 0.5807 -0.0459 0.9080 0.042 Uiso 1 1 calc R
C53 C 0.5755(4) 0.0355(4) 0.9654(3) 0.0310(18) Uani 1 1 d .
Pd1 Pd 0.18237(3) 0.12278(3) 0.65891(2) 0.02100(14) Uani 1 1 d .
Br1 Br 0.11491(4) 0.23378(4) 0.66971(3) 0.02609(18) Uani 1 1 d .
Br2 Br 0.23405(4) 0.00307(4) 0.63859(3) 0.02900(19) Uani 1 1 d .
Pd2 Pd 0.26598(3) 0.14608(3) 1.04733(2) 0.02496(15) Uani 1 1 d .
Br4 Br 0.21264(4) 0.09097(4) 0.96686(3) 0.0353(2) Uani 1 1 d .
Br3 Br 0.33146(4) 0.19452(5) 1.12448(3) 0.0345(2) Uani 1 1 d .
C12 C -0.0404(3) 0.0473(4) 0.3779(2) 0.0216(16) Uani 1 1 d .
H12 H -0.0685 0.0892 0.3810 0.026 Uiso 1 1 calc R
C13 C 0.0097(3) 0.0334(4) 0.4175(3) 0.0224(16) Uani 1 1 d .
C1 C 0.1927(3) 0.1600(4) 0.5870(3) 0.0231(16) Uani 1 1 d .
C33 C -0.2765(4) -0.2992(4) 0.1824(3) 0.0310(19) Uani 1 1 d .
H33 H -0.2677 -0.3484 0.1693 0.037 Uiso 1 1 calc R
C31 C -0.2424(4) -0.1754(4) 0.2118(3) 0.0258(17) Uani 1 1 d .
C5 C 0.0701(3) 0.0702(4) 0.5002(3) 0.0230(16) Uani 1 1 d .
C4 C 0.0833(3) 0.1240(4) 0.5461(3) 0.0226(16) Uani 1 1 d .
H4A H 0.0496 0.1637 0.5443 0.027 Uiso 1 1 calc R
H4B H 0.0822 0.0952 0.5791 0.027 Uiso 1 1 calc R
C10 C -0.0097(3) -0.0641(4) 0.3313(3) 0.0268(17) Uani 1 1 d .
H10 H -0.0167 -0.0971 0.3019 0.032 Uiso 1 1 calc R
C21 C 0.2617(4) 0.3317(4) 0.6321(3) 0.0305(18) Uani 1 1 d .
H21 H 0.2204 0.3048 0.6212 0.037 Uiso 1 1 calc R
C34 C -0.3396(4) -0.2800(4) 0.1891(3) 0.0306(19) Uani 1 1 d .
H34 H -0.3726 -0.3170 0.1823 0.037 Uiso 1 1 calc R
C6 C 0.1105(3) 0.0064(4) 0.4962(3) 0.0260(17) Uani 1 1 d .
H6 H 0.1450 -0.0025 0.5226 0.031 Uiso 1 1 calc R
C14 C 0.0206(3) 0.0837(4) 0.4618(3) 0.0245(17) Uani 1 1 d .
H14 H -0.0067 0.1264 0.4646 0.029 Uiso 1 1 calc R
C37 C -0.1581(4) -0.2698(4) 0.1871(3) 0.0310(19) Uani 1 1 d .
H37 H -0.1289 -0.2306 0.2052 0.037 Uiso 1 1 calc R
C16 C 0.3144(3) 0.2769(4) 0.6266(3) 0.0261(17) Uani 1 1 d .
C29 C -0.1670(3) -0.0823(4) 0.1789(3) 0.0251(17) Uani 1 1 d .
H29 H -0.1765 -0.0928 0.1427 0.030 Uiso 1 1 calc R
C35 C -0.3544(4) -0.2082(4) 0.2053(3) 0.0271(17) Uani 1 1 d .
H35 H -0.3975 -0.1953 0.2091 0.032 Uiso 1 1 calc R
C8 C 0.0505(3) -0.0294(4) 0.4146(3) 0.0243(17) Uani 1 1 d .
C17 C 0.3764(4) 0.2889(4) 0.6510(3) 0.0320(19) Uani 1 1 d .
H17 H 0.3843 0.3319 0.6734 0.038 Uiso 1 1 calc R
C11 C -0.0492(3) 0.0005(4) 0.3345(3) 0.0250(17) Uani 1 1 d .
C3 C 0.2259(4) 0.2205(4) 0.5164(3) 0.0322(19) Uani 1 1 d .
H3 H 0.2522 0.2480 0.4952 0.039 Uiso 1 1 calc R
C24 C 0.3447(4) 0.0904(4) 0.5531(3) 0.035(2) Uani 1 1 d .
H24 H 0.2981 0.0772 0.5500 0.042 Uiso 1 1 calc R
C32 C -0.2262(4) -0.2484(4) 0.1945(3) 0.0250(17) Uani 1 1 d .
C40 C -0.3258(4) -0.0727(4) 0.2312(3) 0.0286(18) Uani 1 1 d .
H40 H -0.2864 -0.0432 0.2439 0.034 Uiso 1 1 calc R
C36 C -0.3056(3) -0.1537(4) 0.2162(3) 0.0247(17) Uani 1 1 d .
C19 C 0.4159(4) 0.1771(4) 0.6123(3) 0.038(2) Uani 1 1 d .
H19 H 0.4505 0.1440 0.6073 0.046 Uiso 1 1 calc R
C7 C 0.1002(3) -0.0430(4) 0.4545(3) 0.0247(17) Uani 1 1 d .
H7 H 0.1269 -0.0865 0.4528 0.030 Uiso 1 1 calc R
C38 C -0.1488(4) -0.2691(5) 0.1297(3) 0.046(2) Uani 1 1 d .
H38A H -0.1741 -0.3103 0.1117 0.069 Uiso 1 1 calc R
H38B H -0.1034 -0.2768 0.1257 0.069 Uiso 1 1 calc R
H38C H -0.1629 -0.2199 0.1143 0.069 Uiso 1 1 calc R
C15 C 0.3052(3) 0.2098(4) 0.5954(3) 0.0247(17) Uani 1 1 d .
C18 C 0.4275(4) 0.2399(5) 0.6437(3) 0.038(2) Uani 1 1 d .
H18 H 0.4693 0.2500 0.6602 0.045 Uiso 1 1 calc R
C9 C 0.0385(4) -0.0797(4) 0.3699(3) 0.0317(19) Uani 1 1 d .
H9 H 0.0644 -0.1238 0.3674 0.038 Uiso 1 1 calc R
C42 C -0.3692(4) -0.0734(5) 0.2735(3) 0.042(2) Uani 1 1 d .
H42A H -0.4091 -0.0999 0.2610 0.063 Uiso 1 1 calc R
H42B H -0.3787 -0.0208 0.2830 0.063 Uiso 1 1 calc R
H42C H -0.3480 -0.1001 0.3042 0.063 Uiso 1 1 calc R
C2 C 0.1651(4) 0.1970(4) 0.5029(3) 0.038(2) Uani 1 1 d .
H2 H 0.1403 0.2044 0.4700 0.045 Uiso 1 1 calc R
C39 C -0.1384(4) -0.3488(4) 0.2103(3) 0.038(2) Uani 1 1 d .
H39A H -0.1424 -0.3488 0.2478 0.057 Uiso 1 1 calc R
H39B H -0.0939 -0.3596 0.2047 0.057 Uiso 1 1 calc R
H39C H -0.1665 -0.3882 0.1930 0.057 Uiso 1 1 calc R
C20 C 0.3549(4) 0.1600(4) 0.5873(3) 0.0318(19) Uani 1 1 d .
C23 C 0.2653(4) 0.4016(4) 0.5958(3) 0.041(2) Uani 1 1 d .
H23A H 0.3065 0.4276 0.6044 0.061 Uiso 1 1 calc R
H23B H 0.2303 0.4370 0.6006 0.061 Uiso 1 1 calc R
H23C H 0.2615 0.3845 0.5593 0.061 Uiso 1 1 calc R
C25 C 0.3629(5) 0.1063(5) 0.4973(4) 0.062(3) Uani 1 1 d .
H25A H 0.3364 0.1480 0.4814 0.093 Uiso 1 1 calc R
H25B H 0.3557 0.0601 0.4759 0.093 Uiso 1 1 calc R
H25C H 0.4082 0.1208 0.4995 0.093 Uiso 1 1 calc R
C22 C 0.2601(4) 0.3586(4) 0.6880(3) 0.035(2) Uani 1 1 d .
H22A H 0.2585 0.3142 0.7111 0.053 Uiso 1 1 calc R
H22B H 0.2220 0.3903 0.6901 0.053 Uiso 1 1 calc R
H22C H 0.2986 0.3886 0.6990 0.053 Uiso 1 1 calc R
C26 C 0.3828(4) 0.0201(5) 0.5757(4) 0.054(3) Uani 1 1 d .
H26A H 0.4286 0.0284 0.5738 0.080 Uiso 1 1 calc R
H26B H 0.3687 -0.0254 0.5554 0.080 Uiso 1 1 calc R
H26C H 0.3753 0.0127 0.6123 0.080 Uiso 1 1 calc R
N4 N -0.1925(3) -0.1174(3) 0.2201(2) 0.0226(14) Uani 1 1 d .
N2 N 0.2422(3) 0.1964(3) 0.5676(2) 0.0236(14) Uani 1 1 d .
N1 N 0.1457(3) 0.1603(3) 0.5458(2) 0.0230(14) Uani 1 1 d .
C57 C 0.1860(3) 0.3203(4) 1.0726(3) 0.0276(18) Uani 1 1 d .
C62 C 0.1254(4) 0.2900(4) 1.0616(3) 0.0313(19) Uani 1 1 d .
C66 C 0.0999(4) 0.2502(5) 1.0109(3) 0.039(2) Uani 1 1 d .
H66 H 0.1367 0.2431 0.9898 0.047 Uiso 1 1 calc R
C60 C 0.1012(4) 0.3376(5) 1.1453(4) 0.052(3) Uani 1 1 d .
H60 H 0.0721 0.3431 1.1708 0.062 Uiso 1 1 calc R
C61 C 0.0832(4) 0.2962(5) 1.0989(3) 0.045(2) Uani 1 1 d .
H61 H 0.0422 0.2727 1.0933 0.054 Uiso 1 1 calc R
C68 C 0.0720(4) 0.1719(5) 1.0195(3) 0.050(2) Uani 1 1 d .
H68A H 0.1036 0.1410 1.0411 0.075 Uiso 1 1 calc R
H68B H 0.0609 0.1467 0.9857 0.075 Uiso 1 1 calc R
H68C H 0.0334 0.1775 1.0373 0.075 Uiso 1 1 calc R
C63 C 0.2714(4) 0.3947(5) 1.1310(3) 0.041(2) Uani 1 1 d .
H63 H 0.2995 0.3734 1.1056 0.050 Uiso 1 1 calc R
C67 C 0.0507(4) 0.3028(5) 0.9796(3) 0.048(2) Uani 1 1 d .
H67A H 0.0139 0.3106 0.9994 0.072 Uiso 1 1 calc R
H67B H 0.0361 0.2791 0.9459 0.072 Uiso 1 1 calc R
H67C H 0.0706 0.3522 0.9738 0.072 Uiso 1 1 calc R
C64 C 0.2698(4) 0.4819(5) 1.1242(4) 0.057(3) Uani 1 1 d .
H64A H 0.2575 0.4944 1.0873 0.086 Uiso 1 1 calc R
H64B H 0.3123 0.5030 1.1354 0.086 Uiso 1 1 calc R
H64C H 0.2386 0.5038 1.1455 0.086 Uiso 1 1 calc R
C59 C 0.1609(4) 0.3696(5) 1.1532(3) 0.047(2) Uani 1 1 d .
H59 H 0.1718 0.3995 1.1837 0.056 Uiso 1 1 calc R
C58 C 0.2062(4) 0.3602(4) 1.1184(3) 0.036(2) Uani 1 1 d .
C46 C 0.3295(3) 0.2323(5) 0.9463(3) 0.0301(18) Uani 1 1 d .
H46A H 0.3375 0.2622 0.9151 0.036 Uiso 1 1 calc R
H46B H 0.3039 0.1871 0.9339 0.036 Uiso 1 1 calc R
C45 C 0.2388(3) 0.3792(4) 1.0012(3) 0.0287(18) Uani 1 1 d .
H45 H 0.2213 0.4289 1.0037 0.034 Uiso 1 1 calc R
C43 C 0.2609(3) 0.2542(4) 1.0170(3) 0.0221(16) Uani 1 1 d .
C44 C 0.2779(3) 0.3558(4) 0.9667(3) 0.0256(17) Uani 1 1 d .
H44 H 0.2935 0.3857 0.9401 0.031 Uiso 1 1 calc R
C48 C 0.4220(3) 0.2342(4) 1.0206(3) 0.0292(18) Uani 1 1 d .
H48 H 0.4010 0.2732 1.0379 0.035 Uiso 1 1 calc R
C56 C 0.4241(3) 0.1489(4) 0.9482(3) 0.0282(17) Uani 1 1 d .
H56 H 0.4043 0.1286 0.9162 0.034 Uiso 1 1 calc R
C71 C 0.7354(4) 0.0742(4) 0.8838(3) 0.038(2) Uani 1 1 d .
H71 H 0.7543 0.1146 0.8661 0.046 Uiso 1 1 calc R
C49 C 0.4802(3) 0.2068(4) 1.0422(3) 0.0285(18) Uani 1 1 d .
H49 H 0.4982 0.2263 1.0750 0.034 Uiso 1 1 calc R
C47 C 0.3936(3) 0.2044(4) 0.9727(3) 0.0249(17) Uani 1 1 d .
C73 C 0.8312(4) -0.0090(5) 0.8958(3) 0.040(2) Uani 1 1 d .
C77 C 0.9408(5) 0.0166(5) 0.9206(4) 0.053(3) Uani 1 1 d .
H77 H 0.9739 0.0418 0.9423 0.063 Uiso 1 1 calc R
C50 C 0.5142(3) 0.1506(4) 1.0175(3) 0.0251(17) Uani 1 1 d .
C55 C 0.4841(4) 0.1207(4) 0.9689(3) 0.0299(18) Uani 1 1 d .
C70 C 0.6749(4) 0.0718(4) 0.8961(3) 0.039(2) Uani 1 1 d .
H70 H 0.6431 0.1103 0.8897 0.046 Uiso 1 1 calc R
C51 C 0.5736(3) 0.1213(4) 1.0388(3) 0.0322(19) Uani 1 1 d .
H51 H 0.5932 0.1406 1.0712 0.039 Uiso 1 1 calc R
C79 C 0.7921(4) -0.0917(5) 0.8172(3) 0.047(2) Uani 1 1 d .
H79 H 0.7521 -0.0921 0.8349 0.056 Uiso 1 1 calc R
C74 C 0.8441(4) -0.0564(5) 0.8548(3) 0.041(2) Uani 1 1 d .
C78 C 0.8783(4) 0.0289(5) 0.9295(3) 0.040(2) Uani 1 1 d .
C76 C 0.9576(5) -0.0316(5) 0.8809(4) 0.057(3) Uani 1 1 d .
H76 H 1.0013 -0.0389 0.8758 0.068 Uiso 1 1 calc R
C75 C 0.9090(5) -0.0687(5) 0.8489(4) 0.053(2) Uani 1 1 d .
H75 H 0.9201 -0.1028 0.8227 0.063 Uiso 1 1 calc R
C81 C 0.8060(5) -0.1735(5) 0.8033(4) 0.060(3) Uani 1 1 d .
H81A H 0.8461 -0.1757 0.7873 0.090 Uiso 1 1 calc R
H81B H 0.7709 -0.1930 0.7785 0.090 Uiso 1 1 calc R
H81C H 0.8098 -0.2049 0.8350 0.090 Uiso 1 1 calc R
C80 C 0.7788(6) -0.0408(6) 0.7677(3) 0.073(3) Uani 1 1 d .
H80A H 0.7631 0.0093 0.7776 0.110 Uiso 1 1 calc R
H80B H 0.7465 -0.0653 0.7427 0.110 Uiso 1 1 calc R
H80C H 0.8185 -0.0342 0.7515 0.110 Uiso 1 1 calc R
N5 N 0.2914(3) 0.2785(3) 0.9774(2) 0.0221(13) Uani 1 1 d .
N6 N 0.2284(3) 0.3161(3) 1.0330(2) 0.0221(13) Uani 1 1 d .
N8 N 0.7649(3) 0.0077(3) 0.9013(2) 0.0307(15) Uani 1 1 d .
C54 C 0.5179(3) 0.0627(4) 0.9448(3) 0.0312(18) Uani 1 1 d .
H54 H 0.4991 0.0420 0.9125 0.037 Uiso 1 1 calc R
C82 C 0.8647(4) 0.0824(5) 0.9719(3) 0.045(2) Uani 1 1 d .
H82 H 0.8188 0.0758 0.9777 0.054 Uiso 1 1 calc R
C52 C 0.6038(4) 0.0653(4) 1.0135(3) 0.0344(19) Uani 1 1 d .
H52 H 0.6441 0.0464 1.0285 0.041 Uiso 1 1 calc R
C65 C 0.3022(4) 0.3753(5) 1.1859(3) 0.053(3) Uani 1 1 d .
H65A H 0.2745 0.3931 1.2116 0.080 Uiso 1 1 calc R
H65B H 0.3440 0.4005 1.1922 0.080 Uiso 1 1 calc R
H65C H 0.3079 0.3198 1.1891 0.080 Uiso 1 1 calc R
C84 C 0.9063(4) 0.0651(5) 1.0244(4) 0.057(3) Uani 1 1 d .
H84A H 0.9015 0.0113 1.0336 0.085 Uiso 1 1 calc R
H84B H 0.8923 0.0975 1.0520 0.085 Uiso 1 1 calc R
H84C H 0.9514 0.0757 1.0207 0.085 Uiso 1 1 calc R
C83 C 0.8742(5) 0.1658(5) 0.9560(4) 0.071(3) Uani 1 1 d .
H83A H 0.9197 0.1753 0.9536 0.106 Uiso 1 1 calc R
H83B H 0.8592 0.1999 0.9823 0.106 Uiso 1 1 calc R
H83C H 0.8496 0.1756 0.9220 0.106 Uiso 1 1 calc R
C41 C -0.3593(4) -0.0325(4) 0.1816(3) 0.040(2) Uani 1 1 d .
H41A H -0.3291 -0.0281 0.1554 0.060 Uiso 1 1 calc R
H41B H -0.3734 0.0186 0.1909 0.060 Uiso 1 1 calc R
H41C H -0.3965 -0.0626 0.1673 0.060 Uiso 1 1 calc R
C85 C 0.0172(6) 0.1911(6) 0.2789(4) 0.080(4) Uani 1 1 d .
H85A H 0.0437 0.1452 0.2851 0.120 Uiso 1 1 calc R
H85B H 0.0267 0.2159 0.2465 0.120 Uiso 1 1 calc R
H85C H -0.0282 0.1768 0.2758 0.120 Uiso 1 1 calc R
C87 C 0.0914(6) 0.2236(8) 0.3619(4) 0.095(4) Uani 1 1 d .
H87A H 0.0845 0.1706 0.3737 0.114 Uiso 1 1 calc R
H87B H 0.0965 0.2566 0.3933 0.114 Uiso 1 1 calc R
C89 C 0.2161(6) 0.2094(8) 0.3723(5) 0.096(4) Uani 1 1 d .
H89A H 0.2217 0.2502 0.3990 0.115 Uiso 1 1 calc R
H89B H 0.2103 0.1607 0.3908 0.115 Uiso 1 1 calc R
C88 C 0.1533(6) 0.2260(8) 0.3358(4) 0.090(4) Uani 1 1 d .
H88A H 0.1571 0.2773 0.3201 0.108 Uiso 1 1 calc R
H88B H 0.1498 0.1884 0.3069 0.108 Uiso 1 1 calc R
C86 C 0.0325(5) 0.2492(9) 0.3269(5) 0.106(5) Uani 1 1 d .
H86A H 0.0398 0.3010 0.3133 0.127 Uiso 1 1 calc R
H86B H -0.0046 0.2516 0.3473 0.127 Uiso 1 1 calc R
C90 C 0.2769(7) 0.2036(8) 0.3466(5) 0.114(5) Uani 1 1 d .
H90A H 0.2758 0.1573 0.3252 0.171 Uiso 1 1 calc R
H90B H 0.3137 0.2014 0.3736 0.171 Uiso 1 1 calc R
H90C H 0.2808 0.2485 0.3244 0.171 Uiso 1 1 calc R

loop_
_atom_site_aniso_label
_atom_site_aniso_U_11
_atom_site_aniso_U_22
_atom_site_aniso_U_33
_atom_site_aniso_U_23
_atom_site_aniso_U_13
_atom_site_aniso_U_12
C27 0.030(4) 0.009(3) 0.027(4) -0.003(3) -0.016(3) 0.003(3)
C28 0.030(4) 0.029(4) 0.021(4) 0.006(3) -0.006(3) 0.000(4)
N3 0.024(3) 0.011(3) 0.021(3) 0.001(2) -0.013(2) -0.002(3)
C30 0.038(5) 0.013(4) 0.024(4) -0.003(3) -0.011(3) -0.004(3)
C69 0.031(5) 0.025(4) 0.025(4) 0.001(3) -0.005(3) 0.006(4)
N7 0.032(4) 0.024(4) 0.037(4) 0.004(3) -0.005(3) 0.001(3)
C72 0.034(5) 0.030(5) 0.039(5) -0.001(4) 0.001(4) 0.003(4)
C53 0.030(5) 0.020(4) 0.041(5) 0.001(4) -0.002(4) -0.001(4)
Pd1 0.0280(3) 0.0122(3) 0.0197(3) 0.0002(2) -0.0114(2) -0.0008(2)
Br1 0.0329(4) 0.0161(4) 0.0264(4) -0.0001(3) -0.0092(3) 0.0029(3)
Br2 0.0397(5) 0.0150(4) 0.0289(4) -0.0010(3) -0.0108(3) 0.0040(3)
Pd2 0.0322(3) 0.0169(3) 0.0236(3) 0.0011(2) -0.0062(2) 0.0023(3)
Br4 0.0500(5) 0.0221(4) 0.0299(4) -0.0015(3) -0.0129(4) -0.0015(4)
Br3 0.0411(5) 0.0315(5) 0.0280(4) -0.0017(3) -0.0092(4) 0.0010(4)
C12 0.021(4) 0.020(4) 0.023(4) 0.004(3) -0.004(3) 0.000(3)
C13 0.024(4) 0.014(4) 0.026(4) 0.001(3) -0.010(3) -0.004(3)
C1 0.017(4) 0.025(4) 0.025(4) -0.004(3) -0.005(3) -0.006(3)
C33 0.052(5) 0.017(4) 0.020(4) -0.003(3) -0.017(4) -0.003(4)
C31 0.040(5) 0.019(4) 0.015(4) 0.003(3) -0.009(3) -0.007(4)
C5 0.029(4) 0.017(4) 0.021(4) 0.000(3) -0.005(3) -0.006(3)
C4 0.021(4) 0.020(4) 0.025(4) -0.004(3) -0.006(3) -0.001(3)
C10 0.035(5) 0.016(4) 0.026(4) 0.000(3) -0.007(3) -0.001(3)
C21 0.031(5) 0.029(5) 0.030(4) -0.003(3) -0.003(3) 0.000(4)
C34 0.047(5) 0.022(4) 0.020(4) 0.007(3) -0.012(4) -0.006(4)
C6 0.026(4) 0.017(4) 0.030(4) -0.003(3) -0.016(3) -0.002(3)
C14 0.033(4) 0.012(4) 0.025(4) -0.001(3) -0.011(3) 0.000(3)
C37 0.043(5) 0.024(4) 0.023(4) -0.010(3) -0.010(3) 0.005(4)
C16 0.019(4) 0.025(4) 0.033(4) -0.004(3) -0.004(3) -0.008(3)
C29 0.034(4) 0.026(4) 0.014(4) 0.007(3) -0.004(3) -0.003(4)
C35 0.028(4) 0.020(4) 0.030(4) -0.001(3) -0.009(3) -0.007(3)
C8 0.027(4) 0.019(4) 0.024(4) -0.005(3) -0.012(3) -0.005(3)
C17 0.034(5) 0.034(5) 0.025(4) -0.005(3) -0.011(3) -0.015(4)
C11 0.031(4) 0.016(4) 0.023(4) 0.003(3) -0.017(3) -0.007(3)
C3 0.042(5) 0.032(5) 0.022(4) 0.006(3) 0.001(4) -0.016(4)
C24 0.040(5) 0.029(5) 0.035(5) -0.012(4) -0.002(4) -0.009(4)
C32 0.036(4) 0.017(4) 0.019(4) -0.005(3) -0.013(3) 0.001(3)
C40 0.033(5) 0.018(4) 0.031(4) -0.005(3) -0.009(4) -0.005(3)
C36 0.029(4) 0.024(4) 0.019(4) -0.008(3) -0.009(3) 0.001(3)
C19 0.040(5) 0.025(5) 0.048(5) -0.004(4) -0.001(4) -0.007(4)
C7 0.027(4) 0.016(4) 0.028(4) 0.001(3) -0.010(3) 0.010(3)
C38 0.041(5) 0.038(5) 0.055(6) 0.002(4) -0.012(4) 0.009(4)
C15 0.017(4) 0.029(4) 0.027(4) -0.003(3) -0.003(3) -0.008(3)
C18 0.023(4) 0.042(5) 0.045(5) -0.005(4) -0.008(4) -0.012(4)
C9 0.038(5) 0.023(4) 0.030(4) -0.001(3) -0.015(4) 0.002(4)
C42 0.047(5) 0.036(5) 0.043(5) -0.019(4) 0.005(4) -0.007(4)
C2 0.061(6) 0.031(5) 0.019(4) 0.005(3) -0.003(4) -0.006(4)
C39 0.043(5) 0.026(4) 0.038(5) -0.004(4) -0.023(4) 0.012(4)
C20 0.036(5) 0.024(4) 0.033(5) -0.005(3) -0.005(4) -0.008(4)
C23 0.058(6) 0.030(5) 0.032(5) 0.009(4) -0.006(4) 0.001(4)
C25 0.071(7) 0.051(7) 0.063(7) -0.030(5) 0.009(5) -0.021(5)
C22 0.043(5) 0.029(5) 0.033(5) 0.008(4) -0.003(4) -0.003(4)
C26 0.044(6) 0.042(6) 0.071(7) -0.018(5) -0.008(5) -0.002(5)
N4 0.026(3) 0.012(3) 0.025(3) -0.007(2) -0.016(3) 0.003(3)
N2 0.022(3) 0.025(3) 0.021(3) -0.003(3) -0.010(3) -0.001(3)
N1 0.031(4) 0.019(3) 0.017(3) 0.002(2) -0.005(3) -0.006(3)
C57 0.028(4) 0.021(4) 0.032(4) -0.001(3) -0.004(4) 0.005(3)
C62 0.025(4) 0.030(5) 0.039(5) 0.002(4) 0.003(4) 0.009(4)
C66 0.031(5) 0.045(6) 0.040(5) -0.006(4) 0.000(4) -0.005(4)
C60 0.046(6) 0.042(6) 0.070(7) -0.014(5) 0.021(5) 0.011(5)
C61 0.044(6) 0.038(5) 0.052(6) -0.009(4) -0.002(5) -0.001(4)
C68 0.047(6) 0.032(5) 0.067(6) -0.010(5) -0.005(5) -0.007(4)
C63 0.045(6) 0.040(6) 0.038(5) -0.008(4) 0.002(4) -0.004(4)
C67 0.032(5) 0.064(7) 0.047(6) 0.004(5) -0.002(4) -0.003(5)
C64 0.061(7) 0.040(6) 0.069(7) -0.020(5) -0.001(5) -0.006(5)
C59 0.043(6) 0.049(6) 0.048(6) -0.016(4) 0.003(4) -0.002(5)
C58 0.038(5) 0.026(5) 0.044(5) 0.001(4) 0.009(4) 0.002(4)
C46 0.023(4) 0.038(5) 0.028(4) 0.001(4) -0.002(3) 0.010(4)
C45 0.027(4) 0.018(4) 0.037(5) 0.006(3) -0.013(4) -0.007(3)
C43 0.022(4) 0.027(4) 0.015(4) -0.001(3) -0.010(3) 0.004(3)
C44 0.024(4) 0.019(4) 0.030(4) 0.008(3) -0.012(3) 0.000(3)
C48 0.031(5) 0.021(4) 0.033(4) 0.002(3) -0.004(4) -0.003(4)
C56 0.028(4) 0.026(4) 0.028(4) 0.000(3) -0.008(3) 0.000(4)
C71 0.041(5) 0.027(5) 0.047(5) 0.018(4) 0.007(4) 0.005(4)
C49 0.030(4) 0.024(4) 0.029(4) -0.001(3) -0.011(3) -0.004(4)
C47 0.026(4) 0.024(4) 0.024(4) 0.005(3) -0.003(3) -0.003(3)
C73 0.051(6) 0.028(5) 0.043(5) 0.014(4) 0.009(4) -0.006(4)
C77 0.064(7) 0.037(6) 0.057(6) -0.007(5) 0.008(5) -0.005(5)
C50 0.028(4) 0.017(4) 0.027(4) -0.001(3) -0.012(3) 0.001(3)
C55 0.032(4) 0.019(4) 0.035(5) 0.002(3) -0.011(3) 0.005(3)
C70 0.052(6) 0.017(4) 0.044(5) 0.013(4) -0.009(4) 0.005(4)
C51 0.020(4) 0.034(5) 0.039(5) 0.001(4) -0.008(3) -0.004(4)
C79 0.061(6) 0.050(6) 0.029(5) 0.011(4) 0.003(4) 0.003(5)
C74 0.049(6) 0.037(5) 0.039(5) 0.008(4) 0.012(4) -0.002(4)
C78 0.042(6) 0.029(5) 0.050(6) 0.003(4) 0.014(4) 0.007(4)
C76 0.046(6) 0.047(6) 0.077(7) 0.009(5) 0.004(5) -0.001(5)
C75 0.060(7) 0.036(6) 0.063(7) 0.005(5) 0.011(5) 0.010(5)
C81 0.080(8) 0.041(6) 0.062(7) -0.003(5) 0.020(6) -0.010(5)
C80 0.127(10) 0.049(7) 0.041(6) 0.012(5) -0.002(6) 0.012(7)
N5 0.025(3) 0.020(3) 0.019(3) 0.001(3) -0.004(3) 0.001(3)
N6 0.022(3) 0.018(3) 0.025(3) 0.002(3) -0.003(3) 0.002(3)
N8 0.032(4) 0.025(4) 0.034(4) 0.008(3) 0.002(3) -0.002(3)
C54 0.028(4) 0.029(5) 0.034(5) -0.008(3) -0.009(3) 0.004(4)
C82 0.051(6) 0.039(5) 0.046(6) -0.003(4) 0.004(5) 0.002(4)
C52 0.037(5) 0.030(5) 0.033(5) 0.009(4) -0.011(4) 0.002(4)
C65 0.064(7) 0.045(6) 0.048(6) -0.024(5) -0.001(5) -0.005(5)
C84 0.043(6) 0.050(6) 0.077(7) -0.018(5) 0.006(5) -0.001(5)
C83 0.066(7) 0.023(5) 0.122(10) -0.004(6) 0.007(7) 0.002(5)
C41 0.059(6) 0.017(4) 0.041(5) 0.002(4) -0.012(4) 0.001(4)
C85 0.089(9) 0.078(9) 0.079(8) 0.002(7) 0.032(7) 0.009(7)
C87 0.108(11) 0.116(11) 0.058(8) 0.020(7) 0.004(7) -0.041(9)
C89 0.119(12) 0.089(10) 0.072(9) -0.009(7) -0.016(8) 0.006(9)
C88 0.091(10) 0.110(11) 0.066(8) 0.009(7) 0.001(7) -0.006(8)
C86 0.046(7) 0.136(13) 0.131(12) 0.010(10) -0.017(8) 0.007(8)
C90 0.136(13) 0.124(13) 0.081(10) -0.046(9) 0.010(9) 0.013(10)

loop_
_atom_type_symbol
_atom_type_description
_atom_type_scat_dispersion_real
_atom_type_scat_dispersion_imag
_atom_type_scat_source
C C 0.0033 0.0016 'International Tables Vol C Tables 4.2.6.8 and 6.1.1.4'
H H 0.0000 0.0000 'International Tables Vol C Tables 4.2.6.8 and 6.1.1.4'
N N 0.0061 0.0033 'International Tables Vol C Tables 4.2.6.8 and 6.1.1.4'
Br Br -0.2901 2.4595 'International Tables Vol C Tables 4.2.6.8 and 6.1.1.4'
Pd Pd -0.9988 1.0072 'International Tables Vol C Tables 4.2.6.8 and 6.1.1.4'

loop_
_geom_angle_atom_site_label_1
_geom_angle_atom_site_label_2
_geom_angle_atom_site_label_3
_geom_angle
_geom_angle_site_symmetry_1
_geom_angle_site_symmetry_3
N4 C27 N3 102.1(6) . .
N4 C27 Pd1 131.1(5) . 3_556
N3 C27 Pd1 126.6(5) . 3_556
C29 C28 N3 109.1(6) . .
C29 C28 H28 125.4 . .
N3 C28 H28 125.4 . .
C28 N3 C27 110.5(6) . .
C28 N3 C30 123.2(6) . .
C27 N3 C30 124.7(6) . .
N3 C30 C11 116.7(6) . .
N3 C30 H30A 108.1 . .
C11 C30 H30A 108.1 . .
N3 C30 H30B 108.1 . .
C11 C30 H30B 108.1 . .
H30A C30 H30B 107.3 . .
N8 C69 N7 104.7(6) . .
N8 C69 Pd2 131.8(5) . 3_657
N7 C69 Pd2 123.5(5) . 3_657
C69 N7 C70 110.6(6) . .
C69 N7 C72 124.5(6) . .
C70 N7 C72 124.8(7) . .
N7 C72 C53 111.4(6) . .
N7 C72 H72A 109.3 . .
C53 C72 H72A 109.3 . .
N7 C72 H72B 109.3 . .
C53 C72 H72B 109.3 . .
H72A C72 H72B 108.0 . .
C54 C53 C52 119.0(7) . .
C54 C53 C72 121.2(7) . .
C52 C53 C72 119.8(7) . .
C1 Pd1 C27 177.3(3) . 3_556
C1 Pd1 Br1 88.3(2) . .
C27 Pd1 Br1 89.00(19) 3_556 .
C1 Pd1 Br2 89.1(2) . .
C27 Pd1 Br2 93.48(19) 3_556 .
Br1 Pd1 Br2 170.16(3) . .
C69 Pd2 C43 176.9(3) 3_657 .
C69 Pd2 Br3 89.5(2) 3_657 .
C43 Pd2 Br3 89.40(18) . .
C69 Pd2 Br4 88.3(2) 3_657 .
C43 Pd2 Br4 92.43(18) . .
Br3 Pd2 Br4 172.91(4) . .
C11 C12 C13 120.5(6) . .
C11 C12 H12 119.7 . .
C13 C12 H12 119.7 . .
C12 C13 C8 120.7(6) . .
C12 C13 C14 120.7(6) . .
C8 C13 C14 118.6(6) . .
N2 C1 N1 103.2(6) . .
N2 C1 Pd1 131.3(5) . .
N1 C1 Pd1 125.3(5) . .
C32 C33 C34 121.8(7) . .
C32 C33 H33 119.1 . .
C34 C33 H33 119.1 . .
C36 C31 C32 122.6(7) . .
C36 C31 N4 118.2(6) . .
C32 C31 N4 118.8(7) . .
C14 C5 C6 119.8(6) . .
C14 C5 C4 120.8(6) . .
C6 C5 C4 119.4(6) . .
N1 C4 C5 110.7(5) . .
N1 C4 H4A 109.5 . .
C5 C4 H4A 109.5 . .
N1 C4 H4B 109.5 . .
C5 C4 H4B 109.5 . .
H4A C4 H4B 108.1 . .
C9 C10 C11 120.6(7) . .
C9 C10 H10 119.7 . .
C11 C10 H10 119.7 . .
C16 C21 C22 112.8(6) . .
C16 C21 C23 111.4(6) . .
C22 C21 C23 109.7(6) . .
C16 C21 H21 107.6 . .
C22 C21 H21 107.6 . .
C23 C21 H21 107.6 . .
C35 C34 C33 120.6(7) . .
C35 C34 H34 119.7 . .
C33 C34 H34 119.7 . .
C7 C6 C5 120.7(6) . .
C7 C6 H6 119.7 . .
C5 C6 H6 119.7 . .
C5 C14 C13 120.4(6) . .
C5 C14 H14 119.8 . .
C13 C14 H14 119.8 . .
C38 C37 C32 110.5(6) . .
C38 C37 C39 109.1(6) . .
C32 C37 C39 112.8(7) . .
C38 C37 H37 108.1 . .
C32 C37 H37 108.1 . .
C39 C37 H37 108.1 . .
C17 C16 C15 115.9(7) . .
C17 C16 C21 121.8(7) . .
C15 C16 C21 122.2(6) . .
C28 C29 N4 104.9(6) . .
C28 C29 H29 127.6 . .
N4 C29 H29 127.6 . .
C34 C35 C36 119.9(7) . .
C34 C35 H35 120.1 . .
C36 C35 H35 120.1 . .
C7 C8 C13 120.2(6) . .
C7 C8 C9 121.9(7) . .
C13 C8 C9 117.8(6) . .
C16 C17 C18 122.4(7) . .
C16 C17 H17 118.8 . .
C18 C17 H17 118.8 . .
C12 C11 C10 119.8(6) . .
C12 C11 C30 116.7(6) . .
C10 C11 C30 123.3(6) . .
C2 C3 N2 106.1(6) . .
C2 C3 H3 126.9 . .
N2 C3 H3 126.9 . .
C20 C24 C26 113.0(6) . .
C20 C24 C25 111.3(7) . .
C26 C24 C25 108.6(7) . .
C20 C24 H24 107.9 . .
C26 C24 H24 107.9 . .
C25 C24 H24 107.9 . .
C33 C32 C31 116.5(7) . .
C33 C32 C37 121.3(6) . .
C31 C32 C37 122.1(6) . .
C42 C40 C36 112.5(6) . .
C42 C40 C41 110.2(7) . .
C36 C40 C41 108.8(6) . .
C42 C40 H40 108.4 . .
C36 C40 H40 108.4 . .
C41 C40 H40 108.4 . .
C31 C36 C35 118.5(7) . .
C31 C36 C40 124.1(6) . .
C35 C36 C40 117.3(6) . .
C18 C19 C20 122.4(8) . .
C18 C19 H19 118.8 . .
C20 C19 H19 118.8 . .
C6 C7 C8 120.3(6) . .
C6 C7 H7 119.8 . .
C8 C7 H7 119.8 . .
C37 C38 H38A 109.5 . .
C37 C38 H38B 109.5 . .
H38A C38 H38B 109.5 . .
C37 C38 H38C 109.5 . .
H38A C38 H38C 109.5 . .
H38B C38 H38C 109.5 . .
C20 C15 C16 123.0(6) . .
C20 C15 N2 118.9(6) . .
C16 C15 N2 118.0(6) . .
C19 C18 C17 118.8(7) . .
C19 C18 H18 120.6 . .
C17 C18 H18 120.6 . .
C10 C9 C8 120.5(7) . .
C10 C9 H9 119.8 . .
C8 C9 H9 119.8 . .
C40 C42 H42A 109.5 . .
C40 C42 H42B 109.5 . .
H42A C42 H42B 109.5 . .
C40 C42 H42C 109.5 . .
H42A C42 H42C 109.5 . .
H42B C42 H42C 109.5 . .
C3 C2 N1 107.0(6) . .
C3 C2 H2 126.5 . .
N1 C2 H2 126.5 . .
C37 C39 H39A 109.5 . .
C37 C39 H39B 109.5 . .
H39A C39 H39B 109.5 . .
C37 C39 H39C 109.5 . .
H39A C39 H39C 109.5 . .
H39B C39 H39C 109.5 . .
C15 C20 C19 117.4(7) . .
C15 C20 C24 122.3(7) . .
C19 C20 C24 120.3(7) . .
C21 C23 H23A 109.5 . .
C21 C23 H23B 109.5 . .
H23A C23 H23B 109.5 . .
C21 C23 H23C 109.5 . .
H23A C23 H23C 109.5 . .
H23B C23 H23C 109.5 . .
C24 C25 H25A 109.5 . .
C24 C25 H25B 109.5 . .
H25A C25 H25B 109.5 . .
C24 C25 H25C 109.5 . .
H25A C25 H25C 109.5 . .
H25B C25 H25C 109.5 . .
C21 C22 H22A 109.5 . .
C21 C22 H22B 109.5 . .
H22A C22 H22B 109.5 . .
C21 C22 H22C 109.5 . .
H22A C22 H22C 109.5 . .
H22B C22 H22C 109.5 . .
C24 C26 H26A 109.5 . .
C24 C26 H26B 109.5 . .
H26A C26 H26B 109.5 . .
C24 C26 H26C 109.5 . .
H26A C26 H26C 109.5 . .
H26B C26 H26C 109.5 . .
C27 N4 C29 113.5(6) . .
C27 N4 C31 124.4(6) . .
C29 N4 C31 122.1(5) . .
C1 N2 C3 111.9(6) . .
C1 N2 C15 125.9(6) . .
C3 N2 C15 122.2(6) . .
C1 N1 C2 111.9(6) . .
C1 N1 C4 124.5(6) . .
C2 N1 C4 123.7(6) . .
C62 C57 C58 123.5(7) . .
C62 C57 N6 118.0(6) . .
C58 C57 N6 118.3(7) . .
C57 C62 C61 118.5(7) . .
C57 C62 C66 125.3(7) . .
C61 C62 C66 116.1(7) . .
C68 C66 C62 113.0(7) . .
C68 C66 C67 111.6(7) . .
C62 C66 C67 108.9(7) . .
C68 C66 H66 107.7 . .
C62 C66 H66 107.7 . .
C67 C66 H66 107.7 . .
C59 C60 C61 119.3(8) . .
C59 C60 H60 120.4 . .
C61 C60 H60 120.4 . .
C62 C61 C60 119.7(8) . .
C62 C61 H61 120.1 . .
C60 C61 H61 120.1 . .
C66 C68 H68A 109.5 . .
C66 C68 H68B 109.5 . .
H68A C68 H68B 109.5 . .
C66 C68 H68C 109.5 . .
H68A C68 H68C 109.5 . .
H68B C68 H68C 109.5 . .
C58 C63 C65 113.1(7) . .
C58 C63 C64 111.6(7) . .
C65 C63 C64 109.2(7) . .
C58 C63 H63 107.6 . .
C65 C63 H63 107.6 . .
C64 C63 H63 107.6 . .
C66 C67 H67A 109.5 . .
C66 C67 H67B 109.5 . .
H67A C67 H67B 109.5 . .
C66 C67 H67C 109.5 . .
H67A C67 H67C 109.5 . .
H67B C67 H67C 109.5 . .
C63 C64 H64A 109.5 . .
C63 C64 H64B 109.5 . .
H64A C64 H64B 109.5 . .
C63 C64 H64C 109.5 . .
H64A C64 H64C 109.5 . .
H64B C64 H64C 109.5 . .
C60 C59 C58 122.7(8) . .
C60 C59 H59 118.7 . .
C58 C59 H59 118.7 . .
C59 C58 C57 116.1(8) . .
C59 C58 C63 119.3(7) . .
C57 C58 C63 124.6(7) . .
N5 C46 C47 116.8(6) . .
N5 C46 H46A 108.1 . .
C47 C46 H46A 108.1 . .
N5 C46 H46B 108.1 . .
C47 C46 H46B 108.1 . .
H46A C46 H46B 107.3 . .
C44 C45 N6 107.0(7) . .
C44 C45 H45 126.5 . .
N6 C45 H45 126.5 . .
N5 C43 N6 106.0(6) . .
N5 C43 Pd2 125.4(5) . .
N6 C43 Pd2 128.6(5) . .
C45 C44 N5 106.9(6) . .
C45 C44 H44 126.6 . .
N5 C44 H44 126.6 . .
C49 C48 C47 119.8(7) . .
C49 C48 H48 120.1 . .
C47 C48 H48 120.1 . .
C47 C56 C55 121.9(7) . .
C47 C56 H56 119.0 . .
C55 C56 H56 119.0 . .
C70 C71 N8 107.4(7) . .
C70 C71 H71 126.3 . .
N8 C71 H71 126.3 . .
C48 C49 C50 122.4(7) . .
C48 C49 H49 118.8 . .
C50 C49 H49 118.8 . .
C56 C47 C48 119.6(7) . .
C56 C47 C46 117.7(6) . .
C48 C47 C46 122.7(7) . .
C74 C73 C78 124.3(8) . .
C74 C73 N8 117.9(8) . .
C78 C73 N8 117.6(7) . .
C78 C77 C76 122.6(9) . .
C78 C77 H77 118.7 . .
C76 C77 H77 118.7 . .
C51 C50 C49 123.6(7) . .
C51 C50 C55 119.5(7) . .
C49 C50 C55 116.9(6) . .
C56 C55 C54 124.0(7) . .
C56 C55 C50 119.3(7) . .
C54 C55 C50 116.7(6) . .
C71 C70 N7 106.1(7) . .
C71 C70 H70 126.9 . .
N7 C70 H70 126.9 . .
C52 C51 C50 121.0(7) . .
C52 C51 H51 119.5 . .
C50 C51 H51 119.5 . .
C74 C79 C81 113.3(8) . .
C74 C79 C80 110.0(8) . .
C81 C79 C80 111.7(7) . .
C74 C79 H79 107.2 . .
C81 C79 H79 107.2 . .
C80 C79 H79 107.2 . .
C73 C74 C75 116.6(9) . .
C73 C74 C79 122.8(8) . .
C75 C74 C79 120.6(8) . .
C77 C78 C73 116.3(8) . .
C77 C78 C82 119.0(8) . .
C73 C78 C82 124.6(8) . .
C75 C76 C77 118.8(9) . .
C75 C76 H76 120.6 . .
C77 C76 H76 120.6 . .
C76 C75 C74 121.3(9) . .
C76 C75 H75 119.4 . .
C74 C75 H75 119.4 . .
C79 C81 H81A 109.5 . .
C79 C81 H81B 109.5 . .
H81A C81 H81B 109.5 . .
C79 C81 H81C 109.5 . .
H81A C81 H81C 109.5 . .
H81B C81 H81C 109.5 . .
C79 C80 H80A 109.5 . .
C79 C80 H80B 109.5 . .
H80A C80 H80B 109.5 . .
C79 C80 H80C 109.5 . .
H80A C80 H80C 109.5 . .
H80B C80 H80C 109.5 . .
C43 N5 C44 110.8(6) . .
C43 N5 C46 126.1(6) . .
C44 N5 C46 122.9(6) . .
C43 N6 C45 109.4(6) . .
C43 N6 C57 128.9(6) . .
C45 N6 C57 121.6(6) . .
C69 N8 C71 111.1(6) . .
C69 N8 C73 125.9(6) . .
C71 N8 C73 122.9(6) . .
C53 C54 C55 123.3(7) . .
C53 C54 H54 118.4 . .
C55 C54 H54 118.4 . .
C78 C82 C83 111.2(7) . .
C78 C82 C84 112.3(7) . .
C83 C82 C84 109.9(8) . .
C78 C82 H82 107.8 . .
C83 C82 H82 107.8 . .
C84 C82 H82 107.8 . .
C51 C52 C53 120.6(7) . .
C51 C52 H52 119.7 . .
C53 C52 H52 119.7 . .
C63 C65 H65A 109.5 . .
C63 C65 H65B 109.5 . .
H65A C65 H65B 109.5 . .
C63 C65 H65C 109.5 . .
H65A C65 H65C 109.5 . .
H65B C65 H65C 109.5 . .
C82 C84 H84A 109.5 . .
C82 C84 H84B 109.5 . .
H84A C84 H84B 109.5 . .
C82 C84 H84C 109.5 . .
H84A C84 H84C 109.5 . .
H84B C84 H84C 109.5 . .
C82 C83 H83A 109.5 . .
C82 C83 H83B 109.5 . .
H83A C83 H83B 109.5 . .
C82 C83 H83C 109.5 . .
H83A C83 H83C 109.5 . .
H83B C83 H83C 109.5 . .
C40 C41 H41A 109.5 . .
C40 C41 H41B 109.5 . .
H41A C41 H41B 109.5 . .
C40 C41 H41C 109.5 . .
H41A C41 H41C 109.5 . .
H41B C41 H41C 109.5 . .
C86 C85 H85A 109.5 . .
C86 C85 H85B 109.5 . .
H85A C85 H85B 109.5 . .
C86 C85 H85C 109.5 . .
H85A C85 H85C 109.5 . .
H85B C85 H85C 109.5 . .
C86 C87 C88 114.0(10) . .
C86 C87 H87A 108.8 . .
C88 C87 H87A 108.8 . .
C86 C87 H87B 108.8 . .
C88 C87 H87B 108.8 . .
H87A C87 H87B 107.6 . .
C90 C89 C88 116.7(11) . .
C90 C89 H89A 108.1 . .
C88 C89 H89A 108.1 . .
C90 C89 H89B 108.1 . .
C88 C89 H89B 108.1 . .
H89A C89 H89B 107.3 . .
C87 C88 C89 115.6(10) . .
C87 C88 H88A 108.4 . .
C89 C88 H88A 108.4 . .
C87 C88 H88B 108.4 . .
C89 C88 H88B 108.4 . .
H88A C88 H88B 107.4 . .
C87 C86 C85 110.6(11) . .
C87 C86 H86A 109.5 . .
C85 C86 H86A 109.5 . .
C87 C86 H86B 109.5 . .
C85 C86 H86B 109.5 . .
H86A C86 H86B 108.1 . .
C89 C90 H90A 109.5 . .
C89 C90 H90B 109.5 . .
H90A C90 H90B 109.5 . .
C89 C90 H90C 109.5 . .
H90A C90 H90C 109.5 . .
H90B C90 H90C 109.5 . .

loop_
_geom_bond_atom_site_label_1
_geom_bond_atom_site_label_2
_geom_bond_distance
_geom_bond_site_symmetry_2
C27 N4 1.377(8) .
C27 N3 1.393(8) .
C27 Pd1 2.015(7) 3_556
C28 C29 1.345(9) .
C28 N3 1.381(8) .
C28 H28 0.9500 .
N3 C30 1.461(8) .
C30 C11 1.514(9) .
C30 H30A 0.9900 .
C30 H30B 0.9900 .
C69 N8 1.351(9) .
C69 N7 1.356(9) .
C69 Pd2 2.031(7) 3_657
N7 C70 1.394(9) .
N7 C72 1.454(9) .
C72 C53 1.513(10) .
C72 H72A 0.9900 .
C72 H72B 0.9900 .
C53 C54 1.353(10) .
C53 C52 1.412(10) .
Pd1 C1 1.998(7) .
Pd1 C27 2.015(7) 3_556
Pd1 Br1 2.4387(10) .
Pd1 Br2 2.4431(10) .
Pd2 C69 2.031(7) 3_657
Pd2 C43 2.044(7) .
Pd2 Br3 2.4377(10) .
Pd2 Br4 2.4403(10) .
C12 C11 1.381(9) .
C12 C13 1.401(9) .
C12 H12 0.9500 .
C13 C8 1.402(9) .
C13 C14 1.438(9) .
C1 N2 1.363(8) .
C1 N1 1.365(8) .
C33 C32 1.390(10) .
C33 C34 1.398(10) .
C33 H33 0.9500 .
C31 C36 1.398(10) .
C31 C32 1.406(9) .
C31 N4 1.457(8) .
C5 C14 1.373(9) .
C5 C6 1.412(9) .
C5 C4 1.512(9) .
C4 N1 1.458(8) .
C4 H4A 0.9900 .
C4 H4B 0.9900 .
C10 C9 1.364(9) .
C10 C11 1.412(10) .
C10 H10 0.9500 .
C21 C16 1.483(10) .
C21 C22 1.519(9) .
C21 C23 1.547(10) .
C21 H21 1.0000 .
C34 C35 1.371(10) .
C34 H34 0.9500 .
C6 C7 1.377(9) .
C6 H6 0.9500 .
C14 H14 0.9500 .
C37 C38 1.512(10) .
C37 C32 1.512(10) .
C37 C39 1.544(10) .
C37 H37 1.0000 .
C16 C17 1.399(9) .
C16 C15 1.424(9) .
C29 N4 1.385(8) .
C29 H29 0.9500 .
C35 C36 1.404(9) .
C35 H35 0.9500 .
C8 C7 1.400(9) .
C8 C9 1.448(9) .
C17 C18 1.403(11) .
C17 H17 0.9500 .
C3 C2 1.349(10) .
C3 N2 1.389(8) .
C3 H3 0.9500 .
C24 C20 1.505(10) .
C24 C26 1.545(11) .
C24 C25 1.553(11) .
C24 H24 1.0000 .
C40 C42 1.496(10) .
C40 C36 1.541(9) .
C40 C41 1.555(10) .
C40 H40 1.0000 .
C19 C18 1.369(10) .
C19 C20 1.400(10) .
C19 H19 0.9500 .
C7 H7 0.9500 .
C38 H38A 0.9800 .
C38 H38B 0.9800 .
C38 H38C 0.9800 .
C15 C20 1.392(10) .
C15 N2 1.451(8) .
C18 H18 0.9500 .
C9 H9 0.9500 .
C42 H42A 0.9800 .
C42 H42B 0.9800 .
C42 H42C 0.9800 .
C2 N1 1.378(8) .
C2 H2 0.9500 .
C39 H39A 0.9800 .
C39 H39B 0.9800 .
C39 H39C 0.9800 .
C23 H23A 0.9800 .
C23 H23B 0.9800 .
C23 H23C 0.9800 .
C25 H25A 0.9800 .
C25 H25B 0.9800 .
C25 H25C 0.9800 .
C22 H22A 0.9800 .
C22 H22B 0.9800 .
C22 H22C 0.9800 .
C26 H26A 0.9800 .
C26 H26B 0.9800 .
C26 H26C 0.9800 .
C57 C62 1.378(10) .
C57 C58 1.396(10) .
C57 N6 1.430(9) .
C62 C61 1.383(10) .
C62 C66 1.524(11) .
C66 C68 1.516(11) .
C66 C67 1.543(11) .
C66 H66 1.0000 .
C60 C59 1.368(11) .
C60 C61 1.412(12) .
C60 H60 0.9500 .
C61 H61 0.9500 .
C68 H68A 0.9800 .
C68 H68B 0.9800 .
C68 H68C 0.9800 .
C63 C58 1.499(11) .
C63 C65 1.525(11) .
C63 C64 1.536(11) .
C63 H63 1.0000 .
C67 H67A 0.9800 .
C67 H67B 0.9800 .
C67 H67C 0.9800 .
C64 H64A 0.9800 .
C64 H64B 0.9800 .
C64 H64C 0.9800 .
C59 C58 1.388(10) .
C59 H59 0.9500 .
C46 N5 1.444(9) .
C46 C47 1.518(9) .
C46 H46A 0.9900 .
C46 H46B 0.9900 .
C45 C44 1.340(10) .
C45 N6 1.406(8) .
C45 H45 0.9500 .
C43 N5 1.333(8) .
C43 N6 1.369(8) .
C44 N5 1.401(8) .
C44 H44 0.9500 .
C48 C49 1.370(10) .
C48 C47 1.409(9) .
C48 H48 0.9500 .
C56 C47 1.358(10) .
C56 C55 1.401(9) .
C56 H56 0.9500 .
C71 C70 1.346(11) .
C71 N8 1.371(9) .
C71 H71 0.9500 .
C49 C50 1.408(10) .
C49 H49 0.9500 .
C73 C74 1.392(11) .
C73 C78 1.407(12) .
C73 N8 1.445(10) .
C77 C78 1.374(11) .
C77 C76 1.402(12) .
C77 H77 0.9500 .
C50 C51 1.403(9) .
C50 C55 1.435(9) .
C55 C54 1.420(10) .
C70 H70 0.9500 .
C51 C52 1.370(10) .
C51 H51 0.9500 .
C79 C74 1.508(12) .
C79 C81 1.512(12) .
C79 C80 1.555(11) .
C79 H79 1.0000 .
C74 C75 1.405(11) .
C78 C82 1.490(11) .
C76 C75 1.397(13) .
C76 H76 0.9500 .
C75 H75 0.9500 .
C81 H81A 0.9800 .
C81 H81B 0.9800 .
C81 H81C 0.9800 .
C80 H80A 0.9800 .
C80 H80B 0.9800 .
C80 H80C 0.9800 .
C54 H54 0.9500 .
C82 C83 1.535(12) .
C82 C84 1.554(12) .
C82 H82 1.0000 .
C52 H52 0.9500 .
C65 H65A 0.9800 .
C65 H65B 0.9800 .
C65 H65C 0.9800 .
C84 H84A 0.9800 .
C84 H84B 0.9800 .
C84 H84C 0.9800 .
C83 H83A 0.9800 .
C83 H83B 0.9800 .
C83 H83C 0.9800 .
C41 H41A 0.9800 .
C41 H41B 0.9800 .
C41 H41C 0.9800 .
C85 C86 1.604(15) .
C85 H85A 0.9800 .
C85 H85B 0.9800 .
C85 H85C 0.9800 .
C87 C86 1.514(15) .
C87 C88 1.533(14) .
C87 H87A 0.9900 .
C87 H87B 0.9900 .
C89 C90 1.507(15) .
C89 C88 1.558(15) .
C89 H89A 0.9900 .
C89 H89B 0.9900 .
C88 H88A 0.9900 .
C88 H88B 0.9900 .
C86 H86A 0.9900 .
C86 H86B 0.9900 .
C90 H90A 0.9800 .
C90 H90B 0.9800 .
C90 H90C 0.9800 .

loop_
_platon_squeeze_void_nr
_platon_squeeze_void_average_x
_platon_squeeze_void_average_y
_platon_squeeze_void_average_z
_platon_squeeze_void_volume
_platon_squeeze_void_count_electrons
1 0.000 -0.500 0.000 784.1 170.1
2 0.500 0.000 0.500 784.1 169.4
